data_7226186
loop_
_publ_author_name
'Domaga\/la, S\/lawomir'
'Haynes, Delia A.'

_publ_section_title
;
 Experimental and theoretical charge density assessments for the
 4-perfluoropyridyl- and 4-perflurophenyl-1,2,3,5-dithiadiazolyl radicals
;
_journal_issue 37
_journal_name_full CrystEngComm
_journal_page_first 7116
_journal_paper_doi 10.1039/C6CE01095D
_journal_volume 18
_journal_year 2016
_chemical_absolute_configuration -
_chemical_formula_moiety 'C6 F4 N3 S2'
_chemical_formula_sum 'C6 F4 N3 S2'
_chemical_formula_weight 254.202
_chemical_name_systematic 4-perfluoropyridyl-1,2,3,5-dithiadiazolyl
_chemical_properties_physical Air-sensitive
_space_group_IT_number 15
_symmetry_cell_setting monoclinic
_symmetry_space_group_name_Hall '-C 2yc'
_symmetry_space_group_name_H-M 'C 1 2/c 1'
_atom_sites_solution_hydrogens difmap
_atom_sites_solution_primary direct
_atom_sites_solution_secondary difmap
_audit_creation_method MoPro12
_audit_update_record
;
2016-05-10 deposited with the CCDC.
2016-08-05 downloaded from the CCDC.
;
_cell_angle_alpha 90.
_cell_angle_beta 125.714(2)
_cell_angle_gamma 90.
_cell_formula_units_Z 8
_cell_length_a 17.7810(19)
_cell_length_b 9.6259(10)
_cell_length_c 11.3461(12)
_cell_measurement_reflns_used 368
_cell_measurement_temperature 90
_cell_measurement_theta_max 33.5
_cell_measurement_theta_min 1.75
_cell_volume 1576.8(3)
_computing_cell_refinement 'SAINT V8.27B integration software'
_computing_data_collection 'Bruker APEX2 software'
_computing_data_reduction 'SORTAV (Blessing, 1995)'
_computing_structure_refinement 'MoPro (J. Appl. Cryst. 2005, 38, 38-54)'
_computing_structure_solution 'OLEX 2, SHELX 2014'
_diffrn_ambient_temperature 90
_diffrn_detector 'APEX-II CCD'
_diffrn_measured_fraction_theta_full 1.000
_diffrn_measured_fraction_theta_max 1.000
_diffrn_measurement_device '\k-geometry diffractometer'
_diffrn_measurement_device_type 'Bruker APEX-II'
_diffrn_measurement_method '\f or \w oscillation scans'
_diffrn_radiation_monochromator mirrors
_diffrn_radiation_probe x-ray
_diffrn_radiation_type 'MO K\a'
_diffrn_radiation_wavelength 0.71073
_diffrn_reflns_av_sigmaI/netI 0.02968
_diffrn_reflns_limit_h_max 32
_diffrn_reflns_limit_h_min -40
_diffrn_reflns_limit_k_max 21
_diffrn_reflns_limit_k_min 0
_diffrn_reflns_limit_l_max 25
_diffrn_reflns_limit_l_min 0
_diffrn_reflns_number 90319
_diffrn_reflns_theta_full 53.91
_diffrn_reflns_theta_max 53.91
_diffrn_reflns_theta_min 2.54
_diffrn_source 'TXS rotating anode'
_exptl_absorpt_coefficient_mu 0.710
_exptl_absorpt_correction_T_max 0.898
_exptl_absorpt_correction_T_min 0.863
_exptl_absorpt_correction_type multi-scan
_exptl_absorpt_process_details
;
 R.H. Blessing, Acta Cryst. (1995), A51, 33-38
;
_exptl_crystal_colour red
_exptl_crystal_density_diffrn 2.142
_exptl_crystal_density_method 'not measured'
_exptl_crystal_description block
_exptl_crystal_F_000 1000
_exptl_crystal_size_max 0.162
_exptl_crystal_size_mid 0.123
_exptl_crystal_size_min 0.103
_refine_ls_extinction_method none
_refine_ls_goodness_of_fit_ref 0.926
_refine_ls_hydrogen_treatment undef
_refine_ls_matrix_type full
_refine_ls_number_parameters 262
_refine_ls_number_reflns 9721
_refine_ls_number_restraints 0
_refine_ls_restrained_S_all 0.000
_refine_ls_R_factor_all 0.0195
_refine_ls_R_factor_gt 0.0133
_refine_ls_shift/su_mean -0.002
_refine_ls_structure_factor_coef F
_refine_ls_weighting_scheme sigma
_refine_ls_wR_factor_gt 0.0174
_refine_ls_wR_factor_ref 0.0177
_reflns_number_gt 8260
_reflns_number_total 9721
_reflns_threshold_expression >2.0sigma(I)
_cod_data_source_file c6ce01095d2.cif
_cod_data_source_block NF4-radical
_cod_depositor_comments 'Adding full bibliography for 7226185--7226186.cif.'
_cod_original_sg_symbol_H-M 'C 2/c'
_cod_database_code 7226186

loop_
_symmetry_equiv_pos_as_xyz
'x, y, z'
'-x, y, -z+1/2'
'-x, -y, -z'
'x, -y, z+1/2'
'x+1/2, y+1/2, z'
'-x+1/2, y+1/2, -z+1/2'
'-x+1/2, -y+1/2, -z'
'x+1/2, -y+1/2, z+1/2'

loop_
_atom_site_type_symbol
_atom_site_label
_atom_site_fract_x
_atom_site_fract_y
_atom_site_fract_z
_atom_site_U_iso_or_equiv
_atom_site_adp_type
_atom_site_occupancy
_atom_site_calc_flag
S S1 0.600337(9) 0.613680(12) 0.738044(15) 0.012218(3) Uani 1 d
S S2 0.613156(9) 0.617053(12) 0.933524(13) 0.012051(3) Uani 1 d
F F1 0.702031(17) 0.21735(2) 0.74003(3) 0.013947(13) Uani 1 d
F F2 0.699871(17) -0.05899(2) 0.74182(3) 0.013669(13) Uani 1 d
F F3 0.560814(18) -0.07164(2) 0.96952(3) 0.014216(13) Uani 1 d
F F4 0.551662(17) 0.20444(2) 0.97449(3) 0.012675(12) Uani 1 d
N N1 0.606089(12) 0.44471(2) 0.73337(2) 0.011836(10) Uani 1 d
N N2 0.622640(12) 0.448753(19) 0.95469(2) 0.011795(9) Uani 1 d
N N3 0.630962(11) -0.06467(2) 0.856640(17) 0.010531(11) Uani 1 d
C C1 0.617869(12) 0.381642(17) 0.847586(18) 0.009178(9) Uani 1 d
C C2 0.625726(11) 0.227989(17) 0.855764(17) 0.008421(9) Uani 1 d
C C3 0.664336(12) 0.153920(17) 0.797178(18) 0.009409(9) Uani 1 d
C C4 0.664486(12) 0.009533(17) 0.799922(19) 0.009780(9) Uani 1 d
C C5 0.596346(12) 0.003712(17) 0.915046(19) 0.009862(9) Uani 1 d
C C6 0.592105(12) 0.147526(16) 0.918396(18) 0.009076(9) Uani 1 d

loop_
_atom_site_aniso_label
_atom_site_aniso_U_11
_atom_site_aniso_U_22
_atom_site_aniso_U_33
_atom_site_aniso_U_12
_atom_site_aniso_U_13
_atom_site_aniso_U_23
S1 0.015708(19) 0.006794(15) 0.016982(19) 0.000408(11) 0.011138(16) 0.002414(11)
S2 0.014347(18) 0.006259(14) 0.011348(16) 0.000430(10) 0.005128(14) -0.001157(10)
F1 0.01808(7) 0.01100(6) 0.02018(8) 0.00014(5) 0.01535(7) 0.00143(6)
F2 0.01752(8) 0.01106(6) 0.01613(7) 0.00329(5) 0.01191(7) -0.00066(5)
F3 0.01987(8) 0.00951(6) 0.01860(8) -0.00092(5) 0.01423(7) 0.00201(5)
F4 0.01748(7) 0.01001(6) 0.01638(7) 0.00109(5) 0.01318(7) -0.00006(5)
N1 0.01732(7) 0.00735(5) 0.01485(6) 0.00093(4) 0.01166(5) 0.00169(4)
N2 0.01658(6) 0.00687(5) 0.01001(5) 0.00114(4) 0.00667(5) -0.00010(4)
N3 0.01379(6) 0.00649(6) 0.01248(6) 0.00076(3) 0.00833(6) 0.00036(3)
C1 0.01102(5) 0.00606(5) 0.01043(5) 0.00028(3) 0.00625(4) 0.00034(3)
C2 0.01010(5) 0.00603(5) 0.00992(5) 0.00037(3) 0.00628(5) 0.00037(3)
C3 0.01131(5) 0.00728(4) 0.01176(5) 0.00041(4) 0.00793(5) 0.00033(4)
C4 0.01191(5) 0.00734(4) 0.01136(5) 0.00123(4) 0.00751(5) -0.00004(4)
C5 0.01295(5) 0.00662(4) 0.01163(5) 0.00017(4) 0.00809(5) 0.00088(4)
C6 0.01162(5) 0.00675(4) 0.01057(5) 0.00055(4) 0.00745(5) 0.00049(4)

loop_
_atom_type_symbol
_atom_type_description
_atom_type_scat_dispersion_real
_atom_type_scat_dispersion_imag
_atom_type_scat_source
C C 0.0033 0.0016 'Su & Coppens. Acta. Cryst. (1997) A53, 749-762. '
N N 0.0061 0.0033 'Su & Coppens. Acta. Cryst. (1997) A53, 749-762. '
F F 0.0171 0.0103 'Su & Coppens. Acta. Cryst. (1997) A53, 749-762. '
S S 0.1246 0.1234 'Su & Coppens. Acta. Cryst. (1997) A53, 749-762. '

loop_
_geom_angle_atom_site_label_1
_geom_angle_atom_site_label_2
_geom_angle_atom_site_label_3
_geom_angle
S2 S1 N1 94.57(4)
C5 N3 C4 117.03(7)
C3 C2 C6 115.67(6)
C3 C2 C1 122.22(7)
C6 C2 C1 122.08(7)
C4 C3 C2 119.62(7)

loop_
_geom_bond_atom_site_label_1
_geom_bond_atom_site_label_2
_geom_bond_distance
S1 S2 2.0933(3)
S1 N1 1.63254(18)
S2 N2 1.63199(19)
F1 C3 1.32280(14)
F2 C4 1.32279(14)
F3 C5 1.32780(14)
F4 C6 1.32540(13)
N1 C1 1.33228(19)
N2 C1 1.33454(18)
N3 C5 1.31432(14)
N3 C4 1.31432(14)
C1 C2 1.48344(17)
C2 C3 1.39797(13)
C2 C6 1.39937(14)
C3 C4 1.39017(17)
C5 C6 1.38812(17)

loop_
_geom_torsion_atom_site_label_1
_geom_torsion_atom_site_label_2
_geom_torsion_atom_site_label_3
_geom_torsion_atom_site_label_4
_geom_torsion
S1 S2 N2 C1 -0.630(10)
S1 N1 C1 N2 1.350(13)
S1 N1 C1 C2 -178.918(8)
S2 S1 N1 C1 -1.403(10)
S2 N2 C1 N1 -0.285(13)
S2 N2 C1 C2 179.972(8)
F1 C3 C4 F2 -1.865(15)
F1 C3 C4 N3 178.453(16)
F1 C3 C2 C6 -177.210(14)
F1 C3 C2 C1 4.846(12)
F2 C4 N3 C5 179.612(12)
F2 C4 C3 C2 178.864(6)
F3 C5 N3 C4 178.642(16)
F3 C5 C6 F4 -0.775(15)
F3 C5 C6 C2 -177.279(11)
F4 C6 C5 N3 176.913(16)
F4 C6 C2 C3 -178.235(13)
F4 C6 C2 C1 -0.288(12)
N1 S1 S2 N2 1.101(12)
N1 C1 C2 C3 31.091(16)
N1 C1 C2 C6 -146.72(3)
N2 C1 C2 C3 -149.16(3)
N2 C1 C2 C6 33.026(16)
N3 C5 C6 C2 0.410(12)
N3 C4 C3 C2 -0.818(13)
C1 C2 C3 C4 -175.908(10)
C1 C2 C6 C5 176.099(10)
C3 C4 N3 C5 -0.702(13)
C3 C2 C6 C5 -1.848(12)
C4 N3 C5 C6 0.909(13)
C4 C3 C2 C6 2.036(12)
